data_7123493
loop_
_publ_author_name
'Hidalgo, Nereida'
'Maya, Celia'
'Campos, Jes\'us'

_publ_section_title
;
 Cooperative Activation of X-H (X = H, C, O, N) Bonds by a Pt(0)/Ag(I)
 Metal-Only Lewis Pair
;
_journal_name_full 'Chemical Communications'
_journal_paper_doi 10.1039/C9CC03008E
_journal_year 2019
_chemical_formula_sum 'C27 H56 Ag0.5 F3 N O2 P2 Pt S'
_chemical_formula_weight 826.75
_space_group_crystal_system triclinic
_space_group_IT_number 2
_space_group_name_Hall '-P 1'
_space_group_name_H-M_alt 'P -1'
_symmetry_space_group_name_Hall '-P 1'
_symmetry_space_group_name_H-M 'P -1'
_atom_sites_solution_hydrogens mixed
_audit_creation_method SHELXL-2018/3
_audit_update_record
;
2019-04-10 deposited with the CCDC.    2019-05-17 downloaded from the CCDC.
;
_cell_angle_alpha 86.336(4)
_cell_angle_beta 65.642(2)
_cell_angle_gamma 60.390(2)
_cell_formula_units_Z 2
_cell_length_a 12.0486(7)
_cell_length_b 12.1884(10)
_cell_length_c 14.5657(11)
_cell_measurement_reflns_used 5893
_cell_measurement_temperature 173(2)
_cell_measurement_theta_max 18.69
_cell_measurement_theta_min 2.30
_cell_volume 1667.5(2)
_computing_cell_refinement 'Bruker SAINT'
_computing_data_collection 'Bruker APEX2'
_computing_data_reduction 'Bruker SAINT'
_computing_molecular_graphics 'Bruker SHELXTL'
_computing_publication_material 'Bruker SHELXTL'
_computing_structure_refinement 'SHELXL-2018/3 (Sheldrick, 2018)'
_computing_structure_solution 'SHELXT 2014/5 (Sheldrick, 2014)'
_diffrn_ambient_temperature 173(2)
_diffrn_measured_fraction_theta_full 0.996
_diffrn_measured_fraction_theta_max 0.987
_diffrn_measurement_device_type 'Bruker APEX-II CCD'
_diffrn_measurement_method '\f and \w scans'
_diffrn_radiation_type AgK\a
_diffrn_radiation_wavelength 0.56086
_diffrn_reflns_av_R_equivalents 0.0575
_diffrn_reflns_av_unetI/netI 0.0653
_diffrn_reflns_Laue_measured_fraction_full 0.996
_diffrn_reflns_Laue_measured_fraction_max 0.987
_diffrn_reflns_limit_h_max 16
_diffrn_reflns_limit_h_min -14
_diffrn_reflns_limit_k_max 16
_diffrn_reflns_limit_k_min -15
_diffrn_reflns_limit_l_max 19
_diffrn_reflns_limit_l_min -19
_diffrn_reflns_number 27272
_diffrn_reflns_point_group_measured_fraction_full 0.996
_diffrn_reflns_point_group_measured_fraction_max 0.987
_diffrn_reflns_theta_full 19.665
_diffrn_reflns_theta_max 22.031
_diffrn_reflns_theta_min 1.541
_exptl_absorpt_coefficient_mu 2.543
_exptl_absorpt_correction_T_max 0.7447
_exptl_absorpt_correction_T_min 0.6065
_exptl_absorpt_correction_type multi-scan
_exptl_absorpt_process_details
; 
 SADABS, Bruker (2006). APEX 2. Version 2.1. Bruker Analytical 
 X-ray Solutions, Madison, Wisconsin, USA. 
;
_exptl_crystal_colour yellow
_exptl_crystal_density_diffrn 1.647
_exptl_crystal_description prism
_exptl_crystal_F_000 831
_exptl_crystal_size_max 0.260
_exptl_crystal_size_mid 0.210
_exptl_crystal_size_min 0.140
_refine_diff_density_max 1.652
_refine_diff_density_min -1.589
_refine_diff_density_rms 0.184
_refine_ls_extinction_method none
_refine_ls_goodness_of_fit_ref 0.896
_refine_ls_hydrogen_treatment mixed
_refine_ls_matrix_type full
_refine_ls_number_parameters 480
_refine_ls_number_reflns 8249
_refine_ls_number_restraints 89
_refine_ls_restrained_S_all 0.904
_refine_ls_R_factor_all 0.0623
_refine_ls_R_factor_gt 0.0454
_refine_ls_shift/su_max 0.000
_refine_ls_shift/su_mean 0.000
_refine_ls_structure_factor_coef Fsqd
_refine_ls_weighting_details 'w=1/[\s^2^(Fo^2^)+(0.1000P)^2^+0.5972P] where P=(Fo^2^+2Fc^2^)/3'
_refine_ls_weighting_scheme calc
_refine_ls_wR_factor_gt 0.1190
_refine_ls_wR_factor_ref 0.1352
_reflns_Friedel_coverage 0.000
_reflns_number_gt 6611
_reflns_number_total 8249
_reflns_threshold_expression 'I > 2\s(I)'
_cod_data_source_file c9cc03008e2.cif
_cod_data_source_block 5
_cod_original_formula_sum 'C27 H56 Ag0.50 F3 N O2 P2 Pt S'
_cod_database_code 7123493
_shelx_shelxl_version_number 2018/3
_shelx_space_group_comment
; 
The symmetry employed for this shelxl refinement is uniquely defined 
by the following loop, which should always be used as a source of 
symmetry information in preference to the above space-group names. 
They are only intended as comments. 
;
_shelx_estimated_absorpt_t_min 0.558
_shelx_estimated_absorpt_t_max 0.717

loop_
_space_group_symop_operation_xyz
'x, y, z'
'-x, -y, -z'

loop_
_atom_site_label
_atom_site_type_symbol
_atom_site_fract_x
_atom_site_fract_y
_atom_site_fract_z
_atom_site_U_iso_or_equiv
_atom_site_adp_type
_atom_site_occupancy
_atom_site_site_symmetry_order
_atom_site_calc_flag
_atom_site_refinement_flags_posn
_atom_site_refinement_flags_adp
_atom_site_refinement_flags_occupancy
_atom_site_disorder_assembly
_atom_site_disorder_group
Ag1 Ag 0.500000 0.500000 0.500000 0.02633(15) Uani 1 2 d S . P A 1
P1A P 0.53199(18) 0.21201(14) 0.72382(12) 0.0256(3) Uani 0.689(17) 1 d D . P . .
P1B P 0.53199(18) 0.21201(14) 0.72382(12) 0.0256(3) Uani 0.311(17) 1 d D . P B 2
C1A C 0.5103(14) 0.1401(10) 0.8450(8) 0.030(5) Uani 0.64(2) 1 d D . P B 1
C2A C 0.3604(18) 0.212(2) 0.9296(15) 0.17(2) Uani 0.64(2) 1 d D . P B 1
H2A1 H 0.297664 0.205355 0.909139 0.258 Uiso 0.64(2) 1 calc R U P B 1
H2A2 H 0.330925 0.301109 0.942665 0.258 Uiso 0.64(2) 1 calc R U P B 1
H2A3 H 0.357602 0.176745 0.990636 0.258 Uiso 0.64(2) 1 calc R U P B 1
C3A C 0.603(2) 0.1537(18) 0.8849(15) 0.086(8) Uani 0.64(2) 1 d D . P B 1
H3A1 H 0.599840 0.113549 0.944043 0.129 Uiso 0.64(2) 1 calc R U P B 1
H3A2 H 0.567448 0.242917 0.903116 0.129 Uiso 0.64(2) 1 calc R U P B 1
H3A3 H 0.698857 0.113073 0.832527 0.129 Uiso 0.64(2) 1 calc R U P B 1
C4A C 0.558(2) -0.0014(13) 0.8327(12) 0.077(7) Uani 0.64(2) 1 d D . P B 1
H4A1 H 0.532812 -0.025538 0.898985 0.116 Uiso 0.64(2) 1 calc R U P B 1
H4A2 H 0.659709 -0.051126 0.793141 0.116 Uiso 0.64(2) 1 calc R U P B 1
H4A3 H 0.513340 -0.016876 0.798276 0.116 Uiso 0.64(2) 1 calc R U P B 1
C1B C 0.495(2) 0.1457(19) 0.8478(13) 0.054(16) Uiso 0.36(2) 1 d D . P B 2
C2B C 0.462(3) 0.230(2) 0.940(2) 0.056(7) Uiso 0.36(2) 1 d D . P B 2
H2B1 H 0.386940 0.315310 0.947807 0.083 Uiso 0.36(2) 1 calc R U P B 2
H2B2 H 0.545583 0.230709 0.929699 0.083 Uiso 0.36(2) 1 calc R U P B 2
H2B3 H 0.433294 0.195197 1.000929 0.083 Uiso 0.36(2) 1 calc R U P B 2
C4B C 0.358(2) 0.145(2) 0.874(2) 0.052(7) Uiso 0.36(2) 1 d D . P B 2
H4B1 H 0.371553 0.094350 0.818604 0.078 Uiso 0.36(2) 1 calc R U P B 2
H4B2 H 0.281758 0.231700 0.884737 0.078 Uiso 0.36(2) 1 calc R U P B 2
H4B3 H 0.334866 0.110163 0.935254 0.078 Uiso 0.36(2) 1 calc R U P B 2
C3B C 0.610(2) 0.009(2) 0.8395(19) 0.040(6) Uiso 0.36(2) 1 d D . P B 2
H3B1 H 0.573627 -0.026362 0.897233 0.060 Uiso 0.36(2) 1 calc R U P B 2
H3B2 H 0.690173 0.009356 0.838661 0.060 Uiso 0.36(2) 1 calc R U P B 2
H3B3 H 0.639690 -0.042341 0.777514 0.060 Uiso 0.36(2) 1 calc R U P B 2
C5A C 0.7251(13) 0.1320(13) 0.6319(11) 0.105(10) Uani 0.689(17) 1 d D . P B .
C6A C 0.742(3) 0.169(2) 0.5287(13) 0.22(2) Uani 0.689(17) 1 d D . P . .
H6A1 H 0.650532 0.215361 0.528242 0.330 Uiso 0.689(17) 1 calc R U P B .
H6A2 H 0.802805 0.092881 0.477167 0.330 Uiso 0.689(17) 1 calc R U P . .
H6A3 H 0.783110 0.221829 0.514576 0.330 Uiso 0.689(17) 1 calc R U P . .
C7A C 0.791(2) 0.183(2) 0.672(2) 0.150(15) Uani 0.689(17) 1 d D . P . .
H7A1 H 0.877006 0.171343 0.617076 0.226 Uiso 0.689(17) 1 calc R U P B .
H7A2 H 0.811696 0.137656 0.724500 0.226 Uiso 0.689(17) 1 calc R U P . .
H7A3 H 0.725617 0.272715 0.699915 0.226 Uiso 0.689(17) 1 calc R U P . .
C8A C 0.8072(18) -0.0122(14) 0.6179(15) 0.25(3) Uani 0.689(17) 1 d D . P . .
H8A1 H 0.752(3) -0.030(5) 0.595(3) 0.368 Uiso 0.689(17) 1 d D U P . .
H8A2 H 0.813(10) -0.063(4) 0.670(3) 0.368 Uiso 0.689(17) 1 d D U P . .
H8A3 H 0.901(2) -0.063(18) 0.563(4) 0.368 Uiso 0.689(17) 1 d D U P . .
C9A C 0.4395(17) 0.1657(12) 0.6643(11) 0.070(6) Uani 0.639(18) 1 d D U P B 1
C10A C 0.510(2) 0.0229(15) 0.6247(12) 0.183(19) Uani 0.639(18) 1 d D U P B 1
H10A H 0.438(3) 0.040(10) 0.604(3) 0.274 Uiso 0.639(18) 1 d D U P B 1
H10B H 0.504(9) -0.016(5) 0.684(2) 0.274 Uiso 0.639(18) 1 d D U P B 1
H10C H 0.604(3) -0.01(2) 0.570(3) 0.274 Uiso 0.639(18) 1 d D U P B 1
C11A C 0.2830(18) 0.2142(19) 0.744(2) 0.158(17) Uani 0.639(18) 1 d D . P B 1
H11A H 0.250173 0.286631 0.791815 0.237 Uiso 0.639(18) 1 calc R U P B 1
H11B H 0.278959 0.146751 0.780770 0.237 Uiso 0.639(18) 1 calc R U P B 1
H11C H 0.223720 0.238907 0.709688 0.237 Uiso 0.639(18) 1 calc R U P B 1
C12A C 0.431(3) 0.242(2) 0.5765(17) 0.164(18) Uani 0.639(18) 1 d D . P B 1
H12A H 0.522640 0.229345 0.532489 0.246 Uiso 0.639(18) 1 calc R U P B 1
H12B H 0.364437 0.331621 0.604529 0.246 Uiso 0.639(18) 1 calc R U P B 1
H12C H 0.399106 0.212877 0.537944 0.246 Uiso 0.639(18) 1 calc R U P B 1
C5B C 0.7225(15) 0.1808(15) 0.6783(12) 0.023(5) Uiso 0.311(17) 1 d D . P B 2
C6B C 0.748(3) 0.265(2) 0.5972(17) 0.040(6) Uiso 0.311(17) 1 d D . P B 2
H6B1 H 0.847580 0.234925 0.561923 0.060 Uiso 0.311(17) 1 calc R U P B 2
H6B2 H 0.697257 0.352443 0.630587 0.060 Uiso 0.311(17) 1 calc R U P B 2
H6B3 H 0.714415 0.260144 0.549039 0.060 Uiso 0.311(17) 1 calc R U P B 2
C7B C 0.747(3) 0.219(2) 0.7654(16) 0.036(6) Uiso 0.311(17) 1 d D . P B 2
H7B1 H 0.833710 0.220657 0.735952 0.054 Uiso 0.311(17) 1 calc R U P B 2
H7B2 H 0.754157 0.157357 0.810467 0.054 Uiso 0.311(17) 1 calc R U P B 2
H7B3 H 0.669043 0.302311 0.803359 0.054 Uiso 0.311(17) 1 calc R U P B 2
C8B C 0.847(3) 0.041(2) 0.6286(17) 0.043(7) Uiso 0.311(17) 1 d D . P B 2
H8B1 H 0.853980 0.019230 0.563564 0.064 Uiso 0.311(17) 1 calc R U P B 2
H8B2 H 0.830471 -0.016621 0.672637 0.064 Uiso 0.311(17) 1 calc R U P B 2
H8B3 H 0.934457 0.034039 0.618872 0.064 Uiso 0.311(17) 1 calc R U P B 2
C9B C 0.5349(19) 0.1198(15) 0.6231(11) 0.037(5) Uiso 0.361(18) 1 d D . P B 2
C10B C 0.596(2) 0.148(2) 0.5208(17) 0.053(7) Uiso 0.361(18) 1 d D . P B 2
H10D H 0.696740 0.109723 0.497262 0.080 Uiso 0.361(18) 1 calc R U P B 2
H10E H 0.552951 0.238849 0.523976 0.080 Uiso 0.361(18) 1 calc R U P B 2
H10F H 0.579216 0.112855 0.474164 0.080 Uiso 0.361(18) 1 calc R U P B 2
C11B C 0.609(3) -0.021(2) 0.620(2) 0.071(9) Uiso 0.361(18) 1 d D . P B 2
H11D H 0.627704 -0.063827 0.557345 0.106 Uiso 0.361(18) 1 calc R U P B 2
H11E H 0.550725 -0.041855 0.677181 0.106 Uiso 0.361(18) 1 calc R U P B 2
H11F H 0.697644 -0.049661 0.622306 0.106 Uiso 0.361(18) 1 calc R U P B 2
C12B C 0.381(3) 0.171(2) 0.656(2) 0.052(7) Uiso 0.361(18) 1 d D . P B 2
H12D H 0.327871 0.260255 0.684226 0.078 Uiso 0.361(18) 1 calc R U P B 2
H12E H 0.349796 0.125428 0.707368 0.078 Uiso 0.361(18) 1 calc R U P B 2
H12F H 0.366791 0.158644 0.598380 0.078 Uiso 0.361(18) 1 calc R U P B 2
P2 P 0.25334(17) 0.64580(15) 0.84785(12) 0.0255(3) Uani 1 1 d D . . A 1
C13A C 0.0951(9) 0.7318(10) 0.8176(7) 0.074(3) Uani 1 1 d D . . A 1
C14A C 0.0160(12) 0.6650(18) 0.8376(11) 0.122(6) Uani 1 1 d . . . A 1
H14A H -0.008107 0.647876 0.906290 0.183 Uiso 1 1 calc R U . A 1
H14B H 0.073874 0.585614 0.790168 0.183 Uiso 1 1 calc R U . A 1
H14C H -0.069276 0.717900 0.829536 0.183 Uiso 1 1 calc R U . A 1
C15A C -0.010(2) 0.8719(18) 0.872(2) 0.28(2) Uani 1 1 d . . . A 1
H15A H -0.096447 0.903025 0.865601 0.419 Uiso 1 1 calc R U . A 1
H15B H 0.030815 0.923262 0.841932 0.419 Uiso 1 1 calc R U . A 1
H15C H -0.030886 0.877085 0.943490 0.419 Uiso 1 1 calc R U . A 1
C16A C 0.1468(19) 0.738(2) 0.7003(12) 0.177(11) Uani 1 1 d . . . A 1
H16A H 0.066854 0.776568 0.684569 0.266 Uiso 1 1 calc R U . A 1
H16B H 0.213966 0.652885 0.661201 0.266 Uiso 1 1 calc R U . A 1
H16C H 0.191167 0.788487 0.683351 0.266 Uiso 1 1 calc R U . A 1
C17A C 0.3524(11) 0.7351(9) 0.8171(7) 0.076(4) Uani 1 1 d D . . . .
C18A C 0.408(2) 0.745(2) 0.7034(10) 0.194(12) Uani 1 1 d D . . . .
H18A H 0.442779 0.802773 0.691962 0.290 Uiso 1 1 calc R U . . .
H18B H 0.332760 0.775745 0.683240 0.290 Uiso 1 1 calc R U . . .
H18C H 0.484114 0.661496 0.663595 0.290 Uiso 1 1 calc R U . . .
C19A C 0.4828(14) 0.6641(15) 0.8370(11) 0.120(6) Uani 1 1 d D . . . .
H19A H 0.526519 0.714629 0.826379 0.180 Uiso 1 1 calc R U . . .
H19B H 0.549092 0.583478 0.790813 0.180 Uiso 1 1 calc R U . . .
H19C H 0.455354 0.649267 0.906275 0.180 Uiso 1 1 calc R U . . .
C20A C 0.265(2) 0.8707(12) 0.8766(16) 0.252(17) Uani 1 1 d D . . C 4
H20A H 0.244333 0.867901 0.947527 0.379 Uiso 1 1 calc R U . C 4
H20B H 0.177507 0.916342 0.870229 0.379 Uiso 1 1 calc R U . C 4
H20C H 0.317273 0.913569 0.849835 0.379 Uiso 1 1 calc R U . C 4
C21 C 0.1792(8) 0.6508(7) 0.9923(5) 0.0372(16) Uani 1 1 d D . . . .
C22 C 0.081(2) 0.7795(12) 1.0586(8) 0.146(9) Uani 1 1 d . . . . .
H22A H 0.046658 0.769916 1.129074 0.220 Uiso 1 1 calc R U . . .
H22B H 0.002267 0.826946 1.041993 0.220 Uiso 1 1 calc R U . . .
H22C H 0.130648 0.824676 1.047405 0.220 Uiso 1 1 calc R U . . .
C23 C 0.0962(14) 0.5845(15) 1.0232(8) 0.092(4) Uani 1 1 d . . . . .
H23A H 0.086832 0.561605 1.089186 0.137 Uiso 1 1 calc R U . . .
H23B H 0.144798 0.508503 0.973749 0.137 Uiso 1 1 calc R U . . .
H23C H 0.003546 0.640928 1.026555 0.137 Uiso 1 1 calc R U . . .
C24 C 0.2956(13) 0.5849(14) 1.0236(8) 0.089(4) Uani 1 1 d . . . . .
H24A H 0.327441 0.641592 1.028675 0.133 Uiso 1 1 calc R U . . .
H24B H 0.373143 0.509653 0.973634 0.133 Uiso 1 1 calc R U . . .
H24C H 0.261802 0.560630 1.088939 0.133 Uiso 1 1 calc R U . . .
Pt1A Pt 0.40282(2) 0.43460(2) 0.75980(2) 0.02397(9) Uani 0.488(11) 1 d D . P A 1
H1A H 0.273(8) 0.4222(11) 0.827(4) 0.12(10) Uiso 0.488(11) 1 d D . P A 1
C25 C 0.5569(13) 0.4615(12) 0.6384(9) 0.024(3) Uiso 0.488(11) 1 d . . P A 1
C26 C 0.6471(15) 0.4768(13) 0.5676(11) 0.033(3) Uiso 0.488(11) 1 d . . P A 1
H26 H 0.714884 0.488311 0.514287 0.040 Uiso 0.488(11) 1 calc R U P A 1
Pt1B Pt 0.40282(2) 0.43460(2) 0.75980(2) 0.02397(9) Uani 0.512(11) 1 d D . P B 2
H1B H 0.448(13) 0.404(12) 0.859(8) 0.02(3) Uiso 0.512(11) 1 d D . P A 2
C27 C 0.3435(14) 0.4622(12) 0.6392(9) 0.028(3) Uani 0.512(11) 1 d . . P B 2
C28 C 0.3093(14) 0.4759(13) 0.5694(10) 0.034(3) Uani 0.512(11) 1 d . . P B 2
H28 H 0.283149 0.486447 0.516206 0.040 Uiso 0.512(11) 1 calc R U P A 2
F1A F 0.068(2) 0.232(2) 0.6383(16) 0.105(6) Uiso 0.411(5) 1 d . . P D 1
F2A F 0.049(3) 0.397(2) 0.6822(19) 0.098(7) Uiso 0.411(5) 1 d . . P D 1
F3A F -0.129(3) 0.401(2) 0.683(2) 0.103(8) Uiso 0.411(5) 1 d . . P D 1
F1B F -0.1971(14) 0.6180(13) 0.7748(8) 0.118(5) Uani 0.589(5) 1 d D . P D 2
F2B F 0.0016(13) 0.4656(13) 0.6976(11) 0.097(5) Uani 0.589(5) 1 d D . P D 2
F3B F -0.1661(16) 0.4656(14) 0.6979(11) 0.093(5) Uani 0.589(5) 1 d D . P D 2
N1A N 0.0737(11) 0.5005(12) 0.4996(11) 0.100(4) Uani 1 1 d . U . D 2
S1 S 0.0684(6) 0.3672(5) 0.4956(4) 0.0460(14) Uiso 0.411(5) 1 d . . P D 1
O3A O -0.0060(14) 0.3614(13) 0.4515(10) 0.037(3) Uiso 0.411(5) 1 d . . P D 1
O4A O 0.250(2) 0.2862(19) 0.3910(16) 0.070(5) Uiso 0.411(5) 1 d . . P D 1
S1B S -0.0938(4) 0.6078(3) 0.5790(3) 0.0477(10) Uani 0.589(5) 1 d . U P D 2
O3B O -0.1993(12) 0.6555(19) 0.5478(11) 0.097(6) Uani 0.589(5) 1 d . . P D 2
O4B O -0.0639(17) 0.7195(16) 0.587(2) 0.177(13) Uani 0.589(5) 1 d . . P D 2
C29A C 0.005(3) 0.358(2) 0.6334(19) 0.062(6) Uiso 0.411(5) 1 d . . P D 1
C29B C -0.1137(12) 0.5317(14) 0.6951(12) 0.061(4) Uani 0.589(5) 1 d D . P D 2

loop_
_atom_site_aniso_label
_atom_site_aniso_U_11
_atom_site_aniso_U_22
_atom_site_aniso_U_33
_atom_site_aniso_U_23
_atom_site_aniso_U_13
_atom_site_aniso_U_12
Ag1 0.0240(3) 0.0223(3) 0.0304(3) 0.0018(3) -0.0118(3) -0.0101(3)
P1A 0.0316(8) 0.0160(7) 0.0203(7) 0.0034(6) -0.0090(6) -0.0083(6)
P1B 0.0316(8) 0.0160(7) 0.0203(7) 0.0034(6) -0.0090(6) -0.0083(6)
C1A 0.041(8) 0.021(6) 0.031(7) 0.016(4) -0.017(5) -0.017(5)
C2A 0.071(14) 0.18(3) 0.11(2) 0.12(2) 0.018(13) -0.012(16)
C3A 0.142(19) 0.110(16) 0.095(14) 0.066(13) -0.106(15) -0.089(16)
C4A 0.16(2) 0.059(10) 0.049(9) 0.035(8) -0.059(12) -0.068(12)
C5A 0.055(9) 0.057(10) 0.070(12) 0.026(9) 0.028(8) 0.016(8)
C6A 0.14(2) 0.17(3) 0.060(13) 0.065(17) 0.049(14) 0.03(2)
C7A 0.058(12) 0.112(19) 0.27(4) 0.06(2) -0.069(19) -0.043(13)
C8A 0.099(19) 0.033(10) 0.31(5) 0.013(17) 0.08(2) 0.037(11)
C9A 0.116(18) 0.057(9) 0.091(14) 0.030(9) -0.077(14) -0.058(11)
C10A 0.40(5) 0.070(13) 0.20(3) 0.030(16) -0.22(4) -0.12(2)
C11A 0.092(17) 0.094(16) 0.36(5) 0.03(2) -0.15(3) -0.056(14)
C12A 0.36(5) 0.16(3) 0.19(3) 0.12(2) -0.24(4) -0.19(3)
P2 0.0238(7) 0.0207(7) 0.0244(7) -0.0027(6) -0.0079(6) -0.0076(6)
C13A 0.042(5) 0.068(6) 0.049(5) -0.010(5) -0.025(4) 0.020(5)
C14A 0.051(7) 0.225(19) 0.105(11) 0.019(12) -0.047(7) -0.070(10)
C15A 0.21(2) 0.119(15) 0.36(4) -0.109(19) -0.24(3) 0.120(15)
C16A 0.138(15) 0.36(3) 0.102(12) 0.124(18) -0.097(12) -0.15(2)
C17A 0.112(9) 0.075(7) 0.054(6) -0.006(5) -0.008(6) -0.078(7)
C18A 0.28(3) 0.38(4) 0.102(13) 0.117(18) -0.083(15) -0.30(3)
C19A 0.122(11) 0.206(17) 0.119(12) 0.028(12) -0.052(10) -0.144(13)
C20A 0.23(2) 0.097(13) 0.32(3) -0.090(16) 0.05(2) -0.126(16)
C21 0.038(4) 0.027(3) 0.026(3) -0.005(3) -0.007(3) -0.007(3)
C22 0.23(2) 0.055(7) 0.033(5) -0.024(5) -0.017(9) -0.017(10)
C23 0.101(9) 0.156(13) 0.042(6) 0.033(7) -0.020(6) -0.094(10)
C24 0.083(8) 0.137(12) 0.043(6) 0.025(7) -0.032(6) -0.052(9)
Pt1A 0.02737(14) 0.01736(13) 0.01911(13) 0.00109(8) -0.00747(9) -0.00798(10)
Pt1B 0.02737(14) 0.01736(13) 0.01911(13) 0.00109(8) -0.00747(9) -0.00798(10)
C27 0.032(6) 0.029(6) 0.024(6) 0.004(5) -0.015(5) -0.014(5)
C28 0.038(7) 0.042(8) 0.026(6) 0.005(5) -0.017(6) -0.021(6)
F1B 0.138(12) 0.138(12) 0.046(6) -0.002(7) -0.013(7) -0.069(11)
F2B 0.068(8) 0.105(11) 0.123(11) 0.076(10) -0.060(8) -0.039(8)
F3B 0.155(14) 0.110(11) 0.107(10) 0.068(9) -0.091(10) -0.109(12)
N1A 0.061(6) 0.096(8) 0.135(10) -0.003(7) -0.036(6) -0.037(6)
S1B 0.0452(19) 0.0344(17) 0.050(2) -0.0015(14) -0.0165(16) -0.0142(15)
O3B 0.034(6) 0.182(17) 0.073(9) -0.011(10) -0.021(6) -0.052(9)
O4B 0.066(10) 0.076(10) 0.38(4) -0.073(16) -0.098(16) -0.016(9)
C29B 0.044(8) 0.076(11) 0.055(9) -0.012(8) -0.016(7) -0.027(8)

loop_
_atom_type_symbol
_atom_type_description
_atom_type_scat_dispersion_real
_atom_type_scat_dispersion_imag
_atom_type_scat_source
C C 0.0015 0.0009 'International Tables Vol C Tables 4.2.6.8 and 6.1.1.4'
H H 0.0000 0.0000 'International Tables Vol C Tables 4.2.6.8 and 6.1.1.4'
O O 0.0056 0.0036 'International Tables Vol C Tables 4.2.6.8 and 6.1.1.4'
F F 0.0096 0.0061 'International Tables Vol C Tables 4.2.6.8 and 6.1.1.4'
P P 0.0667 0.0580 'International Tables Vol C Tables 4.2.6.8 and 6.1.1.4'
S S 0.0826 0.0763 'International Tables Vol C Tables 4.2.6.8 and 6.1.1.4'
Ag Ag -1.6473 0.7167 'International Tables Vol C Tables 4.2.6.8 and 6.1.1.4'
Pt Pt -0.6812 5.7081 'International Tables Vol C Tables 4.2.6.8 and 6.1.1.4'
N N 0.0030 0.0019 'International Tables Vol C Tables 4.2.6.8 and 6.1.1.4'

loop_
_geom_angle_atom_site_label_1
_geom_angle_atom_site_label_2
_geom_angle_atom_site_label_3
_geom_angle
_geom_angle_site_symmetry_1
_geom_angle_site_symmetry_3
C26 Ag1 C26 180.0 2_666 .
C26 Ag1 C25 148.8(5) 2_666 .
C26 Ag1 C25 31.2(5) . .
C26 Ag1 C25 31.2(5) 2_666 2_666
C26 Ag1 C25 148.8(5) . 2_666
C25 Ag1 C25 180.0 . 2_666
C5A P1A C9B 80.3(8) . .
C5A P1A C1A 109.6(6) . .
C5A P1A C1B 113.9(7) . .
C9B P1A C1B 111.0(8) . .
C5A P1A C5B 27.5(7) . .
C9B P1A C5B 107.7(7) . .
C1B P1A C5B 104.5(8) . .
C5A P1A C9A 107.7(8) . .
C1A P1A C9A 104.4(6) . .
C5A P1A Pt1B 117.4(5) . .
C9B P1A Pt1B 121.8(5) . .
C1B P1A Pt1B 109.8(6) . .
C5B P1A Pt1B 100.1(5) . .
C5A P1A Pt1A 117.4(5) . .
C1A P1A Pt1A 111.8(3) . .
C9A P1A Pt1A 104.9(4) . .
C2A C1A C4A 108.1(10) . .
C2A C1A C3A 105.9(10) . .
C4A C1A C3A 106.3(9) . .
C2A C1A P1A 113.1(9) . .
C4A C1A P1A 116.2(8) . .
C3A C1A P1A 106.4(8) . .
C1A C2A H2A1 109.5 . .
C1A C2A H2A2 109.5 . .
H2A1 C2A H2A2 109.5 . .
C1A C2A H2A3 109.5 . .
H2A1 C2A H2A3 109.5 . .
H2A2 C2A H2A3 109.5 . .
C1A C3A H3A1 109.5 . .
C1A C3A H3A2 109.5 . .
H3A1 C3A H3A2 109.5 . .
C1A C3A H3A3 109.5 . .
H3A1 C3A H3A3 109.5 . .
H3A2 C3A H3A3 109.5 . .
C1A C4A H4A1 109.5 . .
C1A C4A H4A2 109.5 . .
H4A1 C4A H4A2 109.5 . .
C1A C4A H4A3 109.5 . .
H4A1 C4A H4A3 109.5 . .
H4A2 C4A H4A3 109.5 . .
C3B C1B C2B 108.7(12) . .
C3B C1B C4B 107.9(13) . .
C2B C1B C4B 105.4(12) . .
C3B C1B P1A 114.3(15) . .
C2B C1B P1A 114.7(15) . .
C4B C1B P1A 105.3(15) . .
C1B C2B H2B1 109.5 . .
C1B C2B H2B2 109.5 . .
H2B1 C2B H2B2 109.5 . .
C1B C2B H2B3 109.5 . .
H2B1 C2B H2B3 109.5 . .
H2B2 C2B H2B3 109.5 . .
C1B C4B H4B1 109.5 . .
C1B C4B H4B2 109.5 . .
H4B1 C4B H4B2 109.5 . .
C1B C4B H4B3 109.5 . .
H4B1 C4B H4B3 109.5 . .
H4B2 C4B H4B3 109.5 . .
C1B C3B H3B1 109.5 . .
C1B C3B H3B2 109.5 . .
H3B1 C3B H3B2 109.5 . .
C1B C3B H3B3 109.5 . .
H3B1 C3B H3B3 109.5 . .
H3B2 C3B H3B3 109.5 . .
C6A C5A C7A 107.6(12) . .
C6A C5A C8A 108.1(10) . .
C7A C5A C8A 108.4(11) . .
C6A C5A P1A 110.1(12) . .
C7A C5A P1A 106.9(12) . .
C8A C5A P1A 115.4(10) . .
C5A C6A H6A1 109.5 . .
C5A C6A H6A2 109.5 . .
H6A1 C6A H6A2 109.5 . .
C5A C6A H6A3 109.5 . .
H6A1 C6A H6A3 109.5 . .
H6A2 C6A H6A3 109.5 . .
C5A C7A H7A1 109.5 . .
C5A C7A H7A2 109.5 . .
H7A1 C7A H7A2 109.5 . .
C5A C7A H7A3 109.5 . .
H7A1 C7A H7A3 109.5 . .
H7A2 C7A H7A3 109.5 . .
C5A C8A H8A1 99(3) . .
C5A C8A H8A2 127(3) . .
H8A1 C8A H8A2 101(7) . .
C5A C8A H8A3 122(10) . .
H8A1 C8A H8A3 101(7) . .
H8A2 C8A H8A3 101(7) . .
C10A C9A C12A 109.9(10) . .
C10A C9A C11A 107.7(10) . .
C12A C9A C11A 106.3(11) . .
C10A C9A P1A 116.6(11) . .
C12A C9A P1A 106.3(10) . .
C11A C9A P1A 109.6(9) . .
C9A C10A H10A 91(6) . .
C9A C10A H10B 105(4) . .
H10A C10A H10B 115(5) . .
C9A C10A H10C 113(10) . .
H10A C10A H10C 115(5) . .
H10B C10A H10C 115(5) . .
C9A C11A H11A 109.5 . .
C9A C11A H11B 109.5 . .
H11A C11A H11B 109.5 . .
C9A C11A H11C 109.5 . .
H11A C11A H11C 109.5 . .
H11B C11A H11C 109.5 . .
C9A C12A H12A 109.5 . .
C9A C12A H12B 109.5 . .
H12A C12A H12B 109.5 . .
C9A C12A H12C 109.5 . .
H12A C12A H12C 109.5 . .
H12B C12A H12C 109.5 . .
C6B C5B C8B 106.2(11) . .
C6B C5B C7B 105.4(11) . .
C8B C5B C7B 105.0(11) . .
C6B C5B P1A 109.2(12) . .
C8B C5B P1A 116.8(13) . .
C7B C5B P1A 113.4(12) . .
C5B C6B H6B1 109.5 . .
C5B C6B H6B2 109.5 . .
H6B1 C6B H6B2 109.5 . .
C5B C6B H6B3 109.5 . .
H6B1 C6B H6B3 109.5 . .
H6B2 C6B H6B3 109.5 . .
C5B C7B H7B1 109.5 . .
C5B C7B H7B2 109.5 . .
H7B1 C7B H7B2 109.5 . .
C5B C7B H7B3 109.5 . .
H7B1 C7B H7B3 109.5 . .
H7B2 C7B H7B3 109.5 . .
C5B C8B H8A2 115(3) . .
C5B C8B H8A3 146(3) . .
H8A2 C8B H8A3 62(8) . .
C5B C8B H8B1 109.5 . .
H8A2 C8B H8B1 90.9 . .
H8A3 C8B H8B1 40.9 . .
C5B C8B H8B2 109.5 . .
H8A2 C8B H8B2 18.9 . .
H8A3 C8B H8B2 76.8 . .
H8B1 C8B H8B2 109.5 . .
C5B C8B H8B3 109.5 . .
H8A2 C8B H8B3 120.9 . .
H8A3 C8B H8B3 99.0 . .
H8B1 C8B H8B3 109.5 . .
H8B2 C8B H8B3 109.5 . .
C10B C9B C12B 109.4(12) . .
C10B C9B C11B 109.5(12) . .
C12B C9B C11B 109.5(12) . .
C10B C9B P1A 111.9(14) . .
C12B C9B P1A 102.5(14) . .
C11B C9B P1A 113.8(16) . .
C9B C10B H10D 109.5 . .
C9B C10B H10E 109.5 . .
H10D C10B H10E 109.5 . .
C9B C10B H10F 109.5 . .
H10D C10B H10F 109.5 . .
H10E C10B H10F 109.5 . .
C9B C11B H8A1 92(2) . .
C9B C11B H11D 109.5 . .
H8A1 C11B H11D 103.8 . .
C9B C11B H11E 109.5 . .
H8A1 C11B H11E 130.2 . .
H11D C11B H11E 109.5 . .
C9B C11B H11F 109.5 . .
H8A1 C11B H11F 22.1 . .
H11D C11B H11F 109.5 . .
H11E C11B H11F 109.5 . .
C9B C12B H12D 109.5 . .
C9B C12B H12E 109.5 . .
H12D C12B H12E 109.5 . .
C9B C12B H12F 109.5 . .
H12D C12B H12F 109.5 . .
H12E C12B H12F 109.5 . .
C13A P2 C17A 110.8(5) . .
C13A P2 C21 106.6(4) . .
C17A P2 C21 106.7(4) . .
C13A P2 Pt1A 110.4(3) . .
C17A P2 Pt1A 111.3(3) . .
C21 P2 Pt1A 110.9(2) . .
C14A C13A C15A 108.5(15) . .
C14A C13A C16A 105.2(12) . .
C15A C13A C16A 105.1(15) . .
C14A C13A P2 113.1(8) . .
C15A C13A P2 114.4(10) . .
C16A C13A P2 109.8(8) . .
C13A C14A H14A 109.5 . .
C13A C14A H14B 109.5 . .
H14A C14A H14B 109.5 . .
C13A C14A H14C 109.5 . .
H14A C14A H14C 109.5 . .
H14B C14A H14C 109.5 . .
C13A C15A H15A 109.5 . .
C13A C15A H15B 109.5 . .
H15A C15A H15B 109.5 . .
C13A C15A H15C 109.5 . .
H15A C15A H15C 109.5 . .
H15B C15A H15C 109.5 . .
C13A C16A H16A 109.5 . .
C13A C16A H16B 109.5 . .
H16A C16A H16B 109.5 . .
C13A C16A H16C 109.5 . .
H16A C16A H16C 109.5 . .
H16B C16A H16C 109.5 . .
C19A C17A C20A 107.3(9) . .
C19A C17A C18A 105.5(9) . .
C20A C17A C18A 106.8(9) . .
C19A C17A P2 111.1(7) . .
C18A C17A P2 111.1(8) . .
C17A C18A H18A 109.5 . .
C17A C18A H18B 109.5 . .
H18A C18A H18B 109.5 . .
C17A C18A H18C 109.5 . .
H18A C18A H18C 109.5 . .
H18B C18A H18C 109.5 . .
C17A C19A H19A 109.5 . .
C17A C19A H19B 109.5 . .
H19A C19A H19B 109.5 . .
C17A C19A H19C 109.5 . .
H19A C19A H19C 109.5 . .
H19B C19A H19C 109.5 . .
C17A C20A H20A 109.5 . .
C17A C20A H20B 109.5 . .
H20A C20A H20B 109.5 . .
C17A C20A H20C 109.5 . .
H20A C20A H20C 109.5 . .
H20B C20A H20C 109.5 . .
C24 C21 C22 105.6(10) . .
C24 C21 C23 108.0(9) . .
C22 C21 C23 105.0(10) . .
C24 C21 P2 110.7(6) . .
C22 C21 P2 117.0(7) . .
C23 C21 P2 110.0(6) . .
C21 C22 H22A 109.5 . .
C21 C22 H22B 109.5 . .
H22A C22 H22B 109.5 . .
C21 C22 H22C 109.5 . .
H22A C22 H22C 109.5 . .
H22B C22 H22C 109.5 . .
C21 C23 H23A 109.5 . .
C21 C23 H23B 109.5 . .
H23A C23 H23B 109.5 . .
C21 C23 H23C 109.5 . .
H23A C23 H23C 109.5 . .
H23B C23 H23C 109.5 . .
C21 C24 H24A 109.5 . .
C21 C24 H24B 109.5 . .
H24A C24 H24B 109.5 . .
C21 C24 H24C 109.5 . .
H24A C24 H24C 109.5 . .
H24B C24 H24C 109.5 . .
C25 Pt1A P1A 96.4(3) . .
C25 Pt1A P2 97.7(3) . .
P1A Pt1A P2 162.16(6) . .
C25 Pt1A H1A 164.1(8) . .
P1A Pt1A H1A 86.1(3) . .
P2 Pt1A H1A 83.3(3) . .
C26 C25 Pt1A 179.8(16) . .
C26 C25 Ag1 70.9(8) . .
Pt1A C25 Ag1 109.1(5) . .
C25 C26 Ag1 77.9(8) . .
C25 C26 H26 180.0 . .
Ag1 C26 H26 102.1 . .
C27 Pt1B P1A 96.7(3) . .
C27 Pt1B H1B 176(4) . .
P1A Pt1B H1B 80(4) . .
C28 C27 Pt1B 178.8(11) . .
C27 C28 H28 180.0 . .
S1B N1A S1B 115.5(6) 2_566 .
S1B N1A O3B 48.3(5) 2_566 2_566
S1B N1A O3B 147.3(9) . 2_566
O3A S1 O4A 102.2(9) . .
O3A S1 C29A 115.7(10) . .
O4A S1 C29A 130.1(10) . .
O3B S1B O4B 106.8(11) . .
O3B S1B N1A 121.0(8) . .
O4B S1B N1A 95.3(8) . .
N1A S1B N1A 64.5(6) 2_566 .
O3B S1B C29B 119.2(8) . .
O4B S1B C29B 111.9(12) . .
N1A S1B C29B 99.6(6) 2_566 .
N1A S1B C29B 100.1(6) . .
F2A C29A F3A 112(3) . .
F2A C29A F1A 101(2) . .
F3A C29A F1A 105(2) . .
F2A C29A S1 116(2) . .
F3A C29A S1 115(2) . .
F1A C29A S1 106.0(18) . .
F2B C29B F3B 110.0(14) . .
F2B C29B F1B 108.2(13) . .
F3B C29B F1B 107.4(13) . .
F2B C29B S1B 110.7(11) . .
F3B C29B S1B 110.8(11) . .
F1B C29B S1B 109.6(12) . .

loop_
_geom_bond_atom_site_label_1
_geom_bond_atom_site_label_2
_geom_bond_distance
_geom_bond_site_symmetry_2
Ag1 C26 2.258(13) 2_666
Ag1 C26 2.258(13) .
Ag1 C25 2.336(12) .
Ag1 C25 2.336(12) 2_666
P1A C5A 1.874(11) .
P1A C9B 1.883(13) .
P1A C1A 1.897(8) .
P1A C1B 1.903(15) .
P1A C5B 1.940(13) .
P1A C9A 1.947(12) .
P1A Pt1B 2.3225(15) .
P1A Pt1A 2.3225(15) .
C1A C2A 1.512(15) .
C1A C4A 1.519(13) .
C1A C3A 1.527(14) .
C2A H2A1 0.9600 .
C2A H2A2 0.9600 .
C2A H2A3 0.9600 .
C3A H3A1 0.9600 .
C3A H3A2 0.9600 .
C3A H3A3 0.9600 .
C4A H4A1 0.9600 .
C4A H4A2 0.9600 .
C4A H4A3 0.9600 .
C1B C3B 1.524(19) .
C1B C2B 1.533(19) .
C1B C4B 1.53(2) .
C2B H2B1 0.9600 .
C2B H2B2 0.9600 .
C2B H2B3 0.9600 .
C4B H4B1 0.9600 .
C4B H4B2 0.9600 .
C4B H4B3 0.9600 .
C3B H3B1 0.9600 .
C3B H3B2 0.9600 .
C3B H3B3 0.9600 .
C5A C6A 1.503(15) .
C5A C7A 1.506(16) .
C5A C8A 1.507(15) .
C6A H6A1 0.9600 .
C6A H6A2 0.9600 .
C6A H6A3 0.9600 .
C7A H7A1 0.9600 .
C7A H7A2 0.9600 .
C7A H7A3 0.9600 .
C8A H8A1 0.9590(10) .
C8A H8A2 0.9590(10) .
C8A H8A3 0.9590(11) .
C9A C10A 1.533(15) .
C9A C12A 1.541(16) .
C9A C11A 1.561(17) .
C10A H10A 0.9590(10) .
C10A H10B 0.9590(10) .
C10A H10C 0.9590(12) .
C11A H11A 0.9600 .
C11A H11B 0.9600 .
C11A H11C 0.9600 .
C12A H12A 0.9600 .
C12A H12B 0.9600 .
C12A H12C 0.9600 .
C5B C6B 1.549(18) .
C5B C8B 1.554(19) .
C5B C7B 1.563(18) .
C6B H6B1 0.9600 .
C6B H6B2 0.9600 .
C6B H6B3 0.9600 .
C7B H7B1 0.9600 .
C7B H7B2 0.9600 .
C7B H7B3 0.9600 .
C8B H8A2 1.54(7) .
C8B H8A3 1.33(15) .
C8B H8B1 0.9600 .
C8B H8B2 0.9600 .
C8B H8B3 0.9600 .
C9B C10B 1.47(2) .
C9B C12B 1.49(2) .
C9B C11B 1.49(2) .
C10B H10D 0.9600 .
C10B H10E 0.9600 .
C10B H10F 0.9600 .
C11B H8A1 1.56(4) .
C11B H11D 0.9600 .
C11B H11E 0.9600 .
C11B H11F 0.9600 .
C12B H12D 0.9600 .
C12B H12E 0.9600 .
C12B H12F 0.9600 .
P2 C13A 1.894(8) .
P2 C17A 1.895(8) .
P2 C21 1.908(7) .
P2 Pt1A 2.3345(15) .
C13A C14A 1.470(19) .
C13A C15A 1.537(18) .
C13A C16A 1.570(17) .
C14A H14A 0.9600 .
C14A H14B 0.9600 .
C14A H14C 0.9600 .
C15A H15A 0.9600 .
C15A H15B 0.9600 .
C15A H15C 0.9600 .
C16A H16A 0.9600 .
C16A H16B 0.9600 .
C16A H16C 0.9600 .
C17A C19A 1.516(13) .
C17A C20A 1.517(12) .
C17A C18A 1.531(13) .
C18A H18A 0.9600 .
C18A H18B 0.9600 .
C18A H18C 0.9600 .
C19A H19A 0.9600 .
C19A H19B 0.9600 .
C19A H19C 0.9600 .
C20A H20A 0.9600 .
C20A H20B 0.9600 .
C20A H20C 0.9600 .
C21 C24 1.479(13) .
C21 C22 1.486(12) .
C21 C23 1.496(14) .
C22 H22A 0.9600 .
C22 H22B 0.9600 .
C22 H22C 0.9600 .
C23 H23A 0.9600 .
C23 H23B 0.9600 .
C23 H23C 0.9600 .
C24 H24A 0.9600 .
C24 H24B 0.9600 .
C24 H24C 0.9600 .
Pt1A C25 2.121(12) .
Pt1A H1A 1.54(9) .
C25 C26 1.238(19) .
C26 H26 0.9300 .
Pt1B C27 2.106(12) .
Pt1B H1B 1.71(8) .
C27 C28 1.219(17) .
C28 H28 0.9300 .
F1A C29A 1.34(3) .
F2A C29A 1.28(3) .
F3A C29A 1.29(3) .
F1B C29B 1.269(13) .
F2B C29B 1.230(13) .
F3B C29B 1.235(14) .
N1A S1B 1.661(13) 2_566
N1A S1B 1.668(12) .
N1A O3B 1.69(2) 2_566
N1A N1A 1.78(2) 2_566
S1 O3A 1.329(13) .
S1 O4A 1.84(2) .
S1 C29A 1.85(3) .
S1B O3B 1.369(12) .
S1B O4B 1.592(15) .
S1B C29B 1.861(19) .
